data_2237084
loop_
_publ_author_name
'Najafi, Ezzatollah'
'Amini, Mostafa M.'
'Ng, Seik Weng'

_publ_section_title
;
 Dimethylbis(2-methylquinolin-8-olato-\k^2^<i>N</i>,<i>O</i>)tin(IV)
;
_journal_coeditor_code XU5653
_journal_issue 12
_journal_name_full 'Acta Crystallographica Section E'
_journal_page_first m1551
_journal_paper_doi 10.1107/S1600536812047393
_journal_volume 68
_journal_year 2012
_chemical_formula_iupac '[Sn (C H3)2 (C10 H8 N O)2]'
_chemical_formula_moiety 'C22 H22 N2 O2 Sn'
_chemical_formula_sum 'C22 H22 N2 O2 Sn'
_chemical_formula_weight 465.11
_chemical_name_systematic
;
Dimethylbis(2-methylquinolin-8-olato-\k^2^<i>N</i>,<i>O</i>)tin(IV)
;
_space_group_IT_number 14
_symmetry_cell_setting monoclinic
_symmetry_space_group_name_Hall '-P 2yn'
_symmetry_space_group_name_H-M 'P 1 21/n 1'
_atom_sites_solution_hydrogens geom
_atom_sites_solution_primary direct
_atom_sites_solution_secondary difmap
_audit_creation_method SHELXL-97
_cell_angle_alpha 90.00
_cell_angle_beta 95.420(5)
_cell_angle_gamma 90.00
_cell_formula_units_Z 4
_cell_length_a 8.0434(4)
_cell_length_b 20.6952(10)
_cell_length_c 12.0102(6)
_cell_measurement_reflns_used 4858
_cell_measurement_temperature 295(2)
_cell_measurement_theta_max 27.5019
_cell_measurement_theta_min 2.9190
_cell_volume 1990.28(17)
_computing_cell_refinement 'CrysAlis PRO (Agilent, 2012)'
_computing_data_collection 'CrysAlis PRO (Agilent, 2012)'
_computing_data_reduction 'CrysAlis PRO (Agilent, 2012)'
_computing_molecular_graphics 'X-SEED (Barbour, 2001)'
_computing_publication_material 'publCIF (Westrip, 2010)'
_computing_structure_refinement 'SHELXL97 (Sheldrick, 2008)'
_computing_structure_solution 'SHELXS97 (Sheldrick, 2008)'
_diffrn_ambient_temperature 295(2)
_diffrn_detector_area_resol_mean 10.4041
_diffrn_measured_fraction_theta_full 0.999
_diffrn_measured_fraction_theta_max 0.999
_diffrn_measurement_device_type 'Agilent SuperNova Dual diffractometer with an Atlas detector'
_diffrn_measurement_method '\w scan'
_diffrn_radiation_monochromator Mirror
_diffrn_radiation_source 'SuperNova (Mo) X-ray Source'
_diffrn_radiation_type MoK\a
_diffrn_radiation_wavelength 0.71073
_diffrn_reflns_av_R_equivalents 0.0458
_diffrn_reflns_av_sigmaI/netI 0.0411
_diffrn_reflns_limit_h_max 10
_diffrn_reflns_limit_h_min -10
_diffrn_reflns_limit_k_max 26
_diffrn_reflns_limit_k_min -26
_diffrn_reflns_limit_l_max 15
_diffrn_reflns_limit_l_min -11
_diffrn_reflns_number 20963
_diffrn_reflns_theta_full 27.56
_diffrn_reflns_theta_max 27.56
_diffrn_reflns_theta_min 2.92
_diffrn_standards_decay_% 0
_diffrn_standards_interval_count 0
_diffrn_standards_interval_time 0
_diffrn_standards_number 0
_exptl_absorpt_coefficient_mu 1.303
_exptl_absorpt_correction_T_max 0.9377
_exptl_absorpt_correction_T_min 0.7366
_exptl_absorpt_correction_type multi-scan
_exptl_absorpt_process_details '(CrysAlis PRO; Agilent, 2012)'
_exptl_crystal_colour yellow
_exptl_crystal_density_diffrn 1.552
_exptl_crystal_density_method 'not measured'
_exptl_crystal_description prism
_exptl_crystal_F_000 936
_exptl_crystal_size_max 0.25
_exptl_crystal_size_mid 0.25
_exptl_crystal_size_min 0.05
_refine_diff_density_max 0.794
_refine_diff_density_min -0.490
_refine_ls_extinction_method none
_refine_ls_goodness_of_fit_ref 1.052
_refine_ls_hydrogen_treatment constr
_refine_ls_matrix_type full
_refine_ls_number_parameters 246
_refine_ls_number_reflns 4600
_refine_ls_number_restraints 30
_refine_ls_restrained_S_all 1.105
_refine_ls_R_factor_all 0.0617
_refine_ls_R_factor_gt 0.0385
_refine_ls_shift/su_max 0.001
_refine_ls_shift/su_mean 0.001
_refine_ls_structure_factor_coef Fsqd
_refine_ls_weighting_details 'calc w=1/[\s^2^(Fo^2^)+(0.0354P)^2^+1.6968P] where P=(Fo^2^+2Fc^2^)/3'
_refine_ls_weighting_scheme calc
_refine_ls_wR_factor_gt 0.0808
_refine_ls_wR_factor_ref 0.0941
_reflns_number_gt 3410
_reflns_number_total 4600
_reflns_threshold_expression I>2\s(I)
_cod_data_source_file xu5653.cif
_cod_data_source_block I
_cod_original_sg_symbol_H-M 'P 21/n'
_cod_database_code 2237084
_cod_database_fobs_code 2237084

loop_
_symmetry_equiv_pos_as_xyz
'x, y, z'
'x+1/2, -y+1/2, z+1/2'
'-x, -y, -z'
'-x-1/2, y-1/2, -z-1/2'

loop_
_atom_site_type_symbol
_atom_site_label
_atom_site_fract_x
_atom_site_fract_y
_atom_site_fract_z
_atom_site_U_iso_or_equiv
_atom_site_adp_type
_atom_site_calc_flag
_atom_site_refinement_flags
_atom_site_occupancy
_atom_site_symmetry_multiplicity
Sn Sn1 0.31642(3) 0.682497(12) 0.39615(2) 0.04048(10) Uani d . 1 1
O O1 0.4151(3) 0.60834(13) 0.3067(3) 0.0537(7) Uani d . 1 1
O O2 0.5350(3) 0.72786(13) 0.3645(2) 0.0511(7) Uani d . 1 1
N N1 0.1010(4) 0.59118(17) 0.3762(3) 0.0524(9) Uani d . 1 1
N N2 0.3308(6) 0.79119(19) 0.4985(3) 0.0644(11) Uani d . 1 1
C C1 0.1501(6) 0.7308(2) 0.2773(4) 0.0610(12) Uani d . 1 1
H H1A 0.1756 0.7195 0.2033 0.091 Uiso calc R 1 1
H H1B 0.1618 0.7767 0.2876 0.091 Uiso calc R 1 1
H H1C 0.0376 0.7183 0.2871 0.091 Uiso calc R 1 1
C C3 -0.1319(7) 0.6398(3) 0.4603(6) 0.099(2) Uani d . 1 1
H H3A -0.0620 0.6773 0.4589 0.149 Uiso calc R 1 1
H H3B -0.1453 0.6285 0.5365 0.149 Uiso calc R 1 1
H H3C -0.2392 0.6489 0.4216 0.149 Uiso calc R 1 1
C C2 0.3722(6) 0.6462(2) 0.5594(4) 0.0641(13) Uani d . 1 1
H H2A 0.3911 0.6005 0.5561 0.096 Uiso calc R 1 1
H H2B 0.2802 0.6546 0.6028 0.096 Uiso calc R 1 1
H H2C 0.4707 0.6671 0.5937 0.096 Uiso calc R 1 1
C C4 -0.0528(6) 0.5848(3) 0.4043(4) 0.0696(15) Uani d . 1 1
C C5 -0.1415(7) 0.5271(4) 0.3834(5) 0.085(2) Uani d . 1 1
H H5 -0.2499 0.5234 0.4037 0.102 Uiso calc R 1 1
C C6 -0.0701(9) 0.4767(3) 0.3338(5) 0.093(2) Uani d . 1 1
H H6 -0.1293 0.4384 0.3215 0.112 Uiso calc R 1 1
C C7 0.0916(7) 0.4816(2) 0.3008(4) 0.0701(16) Uani d . 1 1
C C8 0.1728(11) 0.4328(3) 0.2467(5) 0.095(2) Uani d . 1 1
H H8 0.1207 0.3931 0.2323 0.114 Uiso calc R 1 1
C C9 0.3267(11) 0.4433(3) 0.2156(5) 0.098(2) Uani d . 1 1
H H9 0.3788 0.4105 0.1790 0.117 Uiso calc R 1 1
C C10 0.4118(7) 0.5019(2) 0.2362(4) 0.0684(14) Uani d . 1 1
H H10 0.5186 0.5072 0.2140 0.082 Uiso calc R 1 1
C C11 0.3376(6) 0.5519(2) 0.2895(4) 0.0511(10) Uani d . 1 1
C C12 0.1746(5) 0.5415(2) 0.3235(4) 0.0510(11) Uani d . 1 1
C C13 0.0724(11) 0.7858(4) 0.5910(6) 0.134(3) Uani d . 1 1
H H13A 0.0170 0.8107 0.6438 0.201 Uiso calc R 1 1
H H13B 0.0992 0.7438 0.6218 0.201 Uiso calc R 1 1
H H13C 0.0002 0.7811 0.5231 0.201 Uiso calc R 1 1
C C14 0.2287(10) 0.8192(3) 0.5665(4) 0.096(2) Uani d . 1 1
C C15 0.2632(14) 0.8788(4) 0.6124(6) 0.125(3) Uani d U 1 1
H H15 0.1897 0.8978 0.6580 0.150 Uiso calc R 1 1
C C16 0.3987(12) 0.9086(3) 0.5919(6) 0.106(3) Uani d U 1 1
H H16 0.4212 0.9485 0.6255 0.127 Uiso calc R 1 1
C C17 0.5152(11) 0.8834(3) 0.5205(6) 0.100(2) Uani d U 1 1
C C18 0.6547(14) 0.9089(4) 0.4912(8) 0.132(3) Uani d U 1 1
H H18 0.6857 0.9488 0.5225 0.159 Uiso calc R 1 1
C C19 0.7582(10) 0.8829(4) 0.4195(8) 0.117(3) Uani d U 1 1
H H19 0.8523 0.9053 0.4014 0.140 Uiso calc R 1 1
C C20 0.7173(7) 0.8171(3) 0.3703(6) 0.095(2) Uani d . 1 1
H H20 0.7846 0.7974 0.3213 0.114 Uiso calc R 1 1
C C21 0.5752(6) 0.7875(2) 0.4016(4) 0.0576(13) Uani d . 1 1
C C22 0.4726(8) 0.8203(2) 0.4745(4) 0.0658(15) Uani d . 1 1

loop_
_atom_site_aniso_label
_atom_site_aniso_U_11
_atom_site_aniso_U_22
_atom_site_aniso_U_33
_atom_site_aniso_U_12
_atom_site_aniso_U_13
_atom_site_aniso_U_23
Sn1 0.03944(16) 0.03883(16) 0.04375(17) 0.00020(12) 0.00699(11) 0.00239(12)
O1 0.0472(16) 0.0403(16) 0.076(2) -0.0065(13) 0.0160(15) -0.0110(14)
O2 0.0461(16) 0.0464(17) 0.0624(18) -0.0095(13) 0.0135(14) -0.0011(14)
N1 0.0410(19) 0.052(2) 0.063(2) -0.0057(16) -0.0012(17) 0.0181(18)
N2 0.099(3) 0.053(2) 0.039(2) 0.023(2) -0.006(2) -0.0055(18)
C1 0.060(3) 0.058(3) 0.062(3) 0.004(2) -0.005(2) 0.009(2)
C3 0.055(3) 0.110(5) 0.138(6) 0.022(3) 0.034(4) 0.050(5)
C2 0.067(3) 0.068(3) 0.056(3) -0.004(2) 0.002(2) 0.020(2)
C4 0.041(2) 0.089(4) 0.078(3) -0.010(3) -0.004(2) 0.037(3)
C5 0.053(3) 0.118(5) 0.079(4) -0.036(3) -0.013(3) 0.047(4)
C6 0.097(5) 0.103(5) 0.071(4) -0.065(4) -0.029(4) 0.038(4)
C7 0.093(4) 0.058(3) 0.053(3) -0.034(3) -0.021(3) 0.014(2)
C8 0.159(7) 0.053(3) 0.068(4) -0.040(4) -0.013(4) -0.005(3)
C9 0.162(7) 0.050(3) 0.078(4) -0.007(4) -0.001(4) -0.018(3)
C10 0.088(4) 0.047(3) 0.069(3) 0.002(3) 0.004(3) -0.010(2)
C11 0.062(3) 0.038(2) 0.052(2) -0.001(2) -0.002(2) -0.0003(19)
C12 0.055(3) 0.046(2) 0.049(2) -0.010(2) -0.010(2) 0.011(2)
C13 0.144(7) 0.190(8) 0.077(4) 0.086(7) 0.060(5) 0.019(5)
C14 0.160(7) 0.085(4) 0.040(3) 0.066(4) -0.009(4) -0.014(3)
C15 0.174(7) 0.116(6) 0.080(4) 0.063(5) -0.015(5) -0.021(4)
C16 0.172(6) 0.062(4) 0.072(4) 0.042(4) -0.045(4) -0.032(3)
C17 0.132(5) 0.067(4) 0.089(4) 0.000(4) -0.054(4) 0.010(3)
C18 0.149(7) 0.094(5) 0.139(6) -0.020(5) -0.067(6) 0.026(5)
C19 0.086(4) 0.097(5) 0.156(6) -0.053(4) -0.045(4) 0.062(4)
C20 0.057(3) 0.077(4) 0.143(6) -0.022(3) -0.025(4) 0.053(4)
C21 0.054(3) 0.049(3) 0.065(3) -0.013(2) -0.018(2) 0.023(2)
C22 0.100(4) 0.037(2) 0.053(3) 0.007(3) -0.033(3) -0.004(2)

loop_
_atom_type_symbol
_atom_type_description
_atom_type_scat_dispersion_real
_atom_type_scat_dispersion_imag
_atom_type_scat_source
C C 0.0033 0.0016 'International Tables Vol C Tables 4.2.6.8 and 6.1.1.4'
H H 0.0000 0.0000 'International Tables Vol C Tables 4.2.6.8 and 6.1.1.4'
N N 0.0061 0.0033 'International Tables Vol C Tables 4.2.6.8 and 6.1.1.4'
O O 0.0106 0.0060 'International Tables Vol C Tables 4.2.6.8 and 6.1.1.4'
Sn Sn -0.6537 1.4246 'International Tables Vol C Tables 4.2.6.8 and 6.1.1.4'

loop_
_geom_angle_atom_site_label_1
_geom_angle_atom_site_label_2
_geom_angle_atom_site_label_3
_geom_angle
O2 Sn1 O1 82.34(11)
O2 Sn1 C2 102.92(16)
O1 Sn1 C2 99.20(17)
O2 Sn1 C1 99.00(16)
O1 Sn1 C1 104.44(16)
C2 Sn1 C1 149.6(2)
O2 Sn1 N1 154.31(12)
O1 Sn1 N1 72.16(12)
C2 Sn1 N1 84.66(15)
C1 Sn1 N1 84.63(15)
O2 Sn1 N2 71.80(14)
O1 Sn1 N2 153.73(14)
C2 Sn1 N2 82.55(16)
C1 Sn1 N2 84.58(15)
N1 Sn1 N2 133.87(15)
C11 O1 Sn1 122.2(3)
C21 O2 Sn1 122.8(3)
C4 N1 C12 120.0(4)
C4 N1 Sn1 133.9(4)
C12 N1 Sn1 106.2(3)
C14 N2 C22 121.1(5)
C14 N2 Sn1 132.0(5)
C22 N2 Sn1 106.9(3)
Sn1 C1 H1A 109.5
Sn1 C1 H1B 109.5
H1A C1 H1B 109.5
Sn1 C1 H1C 109.5
H1A C1 H1C 109.5
H1B C1 H1C 109.5
C4 C3 H3A 109.5
C4 C3 H3B 109.5
H3A C3 H3B 109.5
C4 C3 H3C 109.5
H3A C3 H3C 109.5
H3B C3 H3C 109.5
Sn1 C2 H2A 109.5
Sn1 C2 H2B 109.5
H2A C2 H2B 109.5
Sn1 C2 H2C 109.5
H2A C2 H2C 109.5
H2B C2 H2C 109.5
N1 C4 C5 120.9(6)
N1 C4 C3 119.2(5)
C5 C4 C3 119.9(5)
C6 C5 C4 120.3(6)
C6 C5 H5 119.9
C4 C5 H5 119.9
C5 C6 C7 120.9(5)
C5 C6 H6 119.6
C7 C6 H6 119.6
C8 C7 C6 124.6(6)
C8 C7 C12 119.3(5)
C6 C7 C12 116.1(6)
C9 C8 C7 119.6(5)
C9 C8 H8 120.2
C7 C8 H8 120.2
C8 C9 C10 122.6(6)
C8 C9 H9 118.7
C10 C9 H9 118.7
C11 C10 C9 120.3(6)
C11 C10 H10 119.9
C9 C10 H10 119.9
O1 C11 C10 120.8(4)
O1 C11 C12 121.2(4)
C10 C11 C12 118.0(4)
N1 C12 C7 121.8(5)
N1 C12 C11 117.9(4)
C7 C12 C11 120.2(5)
C14 C13 H13A 109.5
C14 C13 H13B 109.5
H13A C13 H13B 109.5
C14 C13 H13C 109.5
H13A C13 H13C 109.5
H13B C13 H13C 109.5
N2 C14 C15 121.4(9)
N2 C14 C13 119.7(6)
C15 C14 C13 118.8(7)
C16 C15 C14 119.6(9)
C16 C15 H15 120.2
C14 C15 H15 120.2
C15 C16 C17 123.5(7)
C15 C16 H16 118.2
C17 C16 H16 118.2
C18 C17 C16 129.7(8)
C18 C17 C22 115.9(9)
C16 C17 C22 114.5(7)
C17 C18 C19 126.6(9)
C17 C18 H18 116.7
C19 C18 H18 116.7
C18 C19 C20 118.7(7)
C18 C19 H19 120.6
C20 C19 H19 120.6
C21 C20 C19 116.7(7)
C21 C20 H20 121.6
C19 C20 H20 121.6
O2 C21 C20 119.9(5)
O2 C21 C22 120.3(4)
C20 C21 C22 119.8(5)
N2 C22 C21 118.0(4)
N2 C22 C17 119.8(6)
C21 C22 C17 122.2(6)

loop_
_geom_bond_atom_site_label_1
_geom_bond_atom_site_label_2
_geom_bond_distance
Sn1 O2 2.060(3)
Sn1 O1 2.073(3)
Sn1 C2 2.108(4)
Sn1 C1 2.113(4)
Sn1 N1 2.560(3)
Sn1 N2 2.561(4)
O1 C11 1.331(5)
O2 C21 1.341(5)
N1 C4 1.320(6)
N1 C12 1.369(6)
N2 C14 1.343(7)
N2 C22 1.345(7)
C1 H1A 0.9600
C1 H1B 0.9600
C1 H1C 0.9600
C3 C4 1.495(8)
C3 H3A 0.9600
C3 H3B 0.9600
C3 H3C 0.9600
C2 H2A 0.9600
C2 H2B 0.9600
C2 H2C 0.9600
C4 C5 1.400(8)
C5 C6 1.356(9)
C5 H5 0.9300
C6 C7 1.399(9)
C6 H6 0.9300
C7 C8 1.397(9)
C7 C12 1.422(6)
C8 C9 1.344(10)
C8 H8 0.9300
C9 C10 1.403(8)
C9 H9 0.9300
C10 C11 1.381(6)
C10 H10 0.9300
C11 C12 1.426(6)
C13 C14 1.489(11)
C13 H13A 0.9600
C13 H13B 0.9600
C13 H13C 0.9600
C14 C15 1.368(10)
C15 C16 1.296(11)
C15 H15 0.9300
C16 C17 1.427(11)
C16 H16 0.9300
C17 C18 1.318(12)
C17 C22 1.448(7)
C18 C19 1.364(12)
C18 H18 0.9300
C19 C20 1.508(10)
C19 H19 0.9300
C20 C21 1.380(7)
C20 H20 0.9300
C21 C22 1.430(8)

loop_
_geom_hbond_atom_site_label_D
_geom_hbond_atom_site_label_H
_geom_hbond_atom_site_label_A
_geom_hbond_site_symmetry_A
_geom_hbond_distance_DH
_geom_hbond_distance_HA
_geom_hbond_distance_DA
_geom_hbond_angle_DHA
C3 H3C O2 1_455 0.96 2.49 3.353(7) 149

loop_
_geom_torsion_atom_site_label_1
_geom_torsion_atom_site_label_2
_geom_torsion_atom_site_label_3
_geom_torsion_atom_site_label_4
_geom_torsion
O2 Sn1 O1 C11 178.2(3)
C2 Sn1 O1 C11 76.3(3)
C1 Sn1 O1 C11 -84.4(3)
N1 Sn1 O1 C11 -5.0(3)
N2 Sn1 O1 C11 168.1(3)
O1 Sn1 O2 C21 -178.9(3)
C2 Sn1 O2 C21 -81.2(3)
C1 Sn1 O2 C21 77.6(3)
N1 Sn1 O2 C21 174.0(3)
N2 Sn1 O2 C21 -3.6(3)
O2 Sn1 N1 C4 -168.1(4)
O1 Sn1 N1 C4 -175.5(4)
C2 Sn1 N1 C4 83.0(4)
C1 Sn1 N1 C4 -68.5(4)
N2 Sn1 N1 C4 8.7(5)
O2 Sn1 N1 C12 11.4(4)
O1 Sn1 N1 C12 4.0(2)
C2 Sn1 N1 C12 -97.5(3)
C1 Sn1 N1 C12 111.0(3)
N2 Sn1 N1 C12 -171.8(2)
O2 Sn1 N2 C14 -177.6(4)
O1 Sn1 N2 C14 -167.0(4)
C2 Sn1 N2 C14 -71.3(4)
C1 Sn1 N2 C14 81.1(4)
N1 Sn1 N2 C14 3.9(5)
O2 Sn1 N2 C22 1.3(3)
O1 Sn1 N2 C22 11.9(4)
C2 Sn1 N2 C22 107.6(3)
C1 Sn1 N2 C22 -100.0(3)
N1 Sn1 N2 C22 -177.2(2)
C12 N1 C4 C5 1.4(7)
Sn1 N1 C4 C5 -179.1(3)
C12 N1 C4 C3 -179.2(4)
Sn1 N1 C4 C3 0.3(7)
N1 C4 C5 C6 0.1(8)
C3 C4 C5 C6 -179.3(5)
C4 C5 C6 C7 -1.2(8)
C5 C6 C7 C8 -178.3(5)
C5 C6 C7 C12 0.6(7)
C6 C7 C8 C9 178.0(6)
C12 C7 C8 C9 -0.9(8)
C7 C8 C9 C10 0.7(10)
C8 C9 C10 C11 -0.6(9)
Sn1 O1 C11 C10 -175.5(3)
Sn1 O1 C11 C12 5.6(5)
C9 C10 C11 O1 -178.1(5)
C9 C10 C11 C12 0.8(7)
C4 N1 C12 C7 -2.0(6)
Sn1 N1 C12 C7 178.5(3)
C4 N1 C12 C11 176.8(4)
Sn1 N1 C12 C11 -2.8(4)
C8 C7 C12 N1 179.9(4)
C6 C7 C12 N1 0.9(6)
C8 C7 C12 C11 1.2(7)
C6 C7 C12 C11 -177.8(4)
O1 C11 C12 N1 -1.0(6)
C10 C11 C12 N1 -179.9(4)
O1 C11 C12 C7 177.8(4)
C10 C11 C12 C7 -1.1(6)
C22 N2 C14 C15 1.2(8)
Sn1 N2 C14 C15 179.9(4)
C22 N2 C14 C13 179.8(5)
Sn1 N2 C14 C13 -1.5(7)
N2 C14 C15 C16 -1.4(10)
C13 C14 C15 C16 -180.0(7)
C14 C15 C16 C17 1.7(12)
C15 C16 C17 C18 178.6(8)
C15 C16 C17 C22 -1.7(9)
C16 C17 C18 C19 -177.9(7)
C22 C17 C18 C19 2.4(11)
C17 C18 C19 C20 -2.6(12)
C18 C19 C20 C21 0.2(9)
Sn1 O2 C21 C20 -175.0(3)
Sn1 O2 C21 C22 5.7(5)
C19 C20 C21 O2 -177.4(4)
C19 C20 C21 C22 1.9(7)
C14 N2 C22 C21 179.9(4)
Sn1 N2 C22 C21 0.9(4)
C14 N2 C22 C17 -1.2(7)
Sn1 N2 C22 C17 179.7(3)
O2 C21 C22 N2 -4.0(6)
C20 C21 C22 N2 176.7(4)
O2 C21 C22 C17 177.2(4)
C20 C21 C22 C17 -2.1(7)
C18 C17 C22 N2 -178.8(5)
C16 C17 C22 N2 1.4(7)
C18 C17 C22 C21 0.0(8)
C16 C17 C22 C21 -179.8(4)
